data_7210802
loop_
_publ_author_name
'Das, Lakshmi Kanta'
'Ghosh, Ashutosh'

_publ_section_title
;
 Structural diversity in the complexes based on a hetero-trimetallic Cu2Cd
 node and dicyanamide spacer: a hexanuclear cluster, a 1D stair polymer
 and a 1D zigzag chain as supramolecular isomers, and a 3D network
;
_journal_issue 45
_journal_name_full CrystEngComm
_journal_page_first 9444
_journal_paper_doi 10.1039/c3ce40382c
_journal_volume 15
_journal_year 2013
_chemical_formula_sum 'C38 H32 Cd Cu2 N10 O4'
_chemical_formula_weight 932.25
_chemical_name_systematic
;
?
;
_space_group_IT_number 154
_symmetry_cell_setting trigonal
_symmetry_space_group_name_Hall 'P 32 2"'
_symmetry_space_group_name_H-M 'P 32 2 1'
_atom_sites_solution_hydrogens geom
_atom_sites_solution_primary direct
_atom_sites_solution_secondary difmap
_audit_creation_method SHELXL-97
_cell_angle_alpha 90.000(5)
_cell_angle_beta 90.000(5)
_cell_angle_gamma 120.000(5)
_cell_formula_units_Z 3
_cell_length_a 11.377(5)
_cell_length_b 11.377(5)
_cell_length_c 25.411(5)
_cell_measurement_reflns_used 44436
_cell_measurement_temperature 293(2)
_cell_measurement_theta_max 28.5
_cell_measurement_theta_min 2.1
_cell_volume 2848.4(19)
_computing_cell_refinement 'Bruker SMART'
_computing_data_collection 'Bruker SMART'
_computing_data_reduction 'Bruker SAINT'
_computing_molecular_graphics 'Ortep-3 for Windows (Farrugia, 1997)'
_computing_publication_material 'WINGX V1.80.03'
_computing_structure_refinement 'SHELXL-97 (Sheldrick, 1997)'
_computing_structure_solution 'SHELXS-97 (Sheldrick, 1990)'
_diffrn_ambient_temperature 293(2)
_diffrn_measured_fraction_theta_full 1.000
_diffrn_measured_fraction_theta_max 1.000
_diffrn_radiation_monochromator graphite
_diffrn_radiation_source 'fine-focus sealed tube'
_diffrn_radiation_type MoK\a
_diffrn_radiation_wavelength 0.71073
_diffrn_reflns_av_R_equivalents 0.0288
_diffrn_reflns_av_sigmaI/netI 0.0184
_diffrn_reflns_limit_h_max 14
_diffrn_reflns_limit_h_min -15
_diffrn_reflns_limit_k_max 15
_diffrn_reflns_limit_k_min -12
_diffrn_reflns_limit_l_max 34
_diffrn_reflns_limit_l_min -34
_diffrn_reflns_number 44436
_diffrn_reflns_theta_full 28.54
_diffrn_reflns_theta_max 28.54
_diffrn_reflns_theta_min 2.07
_exptl_absorpt_coefficient_mu 1.719
_exptl_absorpt_correction_T_max 0.7249
_exptl_absorpt_correction_T_min 0.6446
_exptl_absorpt_correction_type empirical
_exptl_absorpt_process_details SADABS
_exptl_crystal_colour Green
_exptl_crystal_density_diffrn 1.631
_exptl_crystal_density_method 'not measured'
_exptl_crystal_description Hexagonal
_exptl_crystal_F_000 1404
_exptl_crystal_size_max 0.28
_exptl_crystal_size_mid 0.24
_exptl_crystal_size_min 0.20
_refine_diff_density_max 0.440
_refine_diff_density_min -0.574
_refine_diff_density_rms 0.058
_refine_ls_abs_structure_details 'Flack H D (1983), Acta Cryst. A39, 876-881'
_refine_ls_abs_structure_Flack 0.007(16)
_refine_ls_extinction_method none
_refine_ls_goodness_of_fit_ref 1.027
_refine_ls_hydrogen_treatment mixed
_refine_ls_matrix_type full
_refine_ls_number_parameters 249
_refine_ls_number_reflns 4847
_refine_ls_number_restraints 0
_refine_ls_restrained_S_all 1.027
_refine_ls_R_factor_all 0.0319
_refine_ls_R_factor_gt 0.0291
_refine_ls_shift/su_max 0.001
_refine_ls_shift/su_mean 0.000
_refine_ls_structure_factor_coef Fsqd
_refine_ls_weighting_details 'calc w=1/[\s^2^(Fo^2^)+(0.0432P)^2^+0.9100P] where P=(Fo^2^+2Fc^2^)/3'
_refine_ls_weighting_scheme calc
_refine_ls_wR_factor_gt 0.0728
_refine_ls_wR_factor_ref 0.0743
_reflns_number_gt 4542
_reflns_number_total 4847
_reflns_threshold_expression >2sigma(I)
_cod_data_source_file c3ce40382c.txt
_cod_data_source_block 4
_cod_depositor_comments
;
The following automatic conversions were performed:

'_symmetry_cell_setting' value 'Trigonal' changed to 'trigonal'
according to /home/saulius/struct/CIF-dictionaries/cif_core.dic
dictionary named 'cif_core.dic' version 2.4.2 from
2011-04-26.

'_exptl_absorpt_correction_type' value 'EMPIRICAL'
changed to 'empirical' according to
/home/saulius/struct/CIF-dictionaries/cif_core.dic dictionary named
'cif_core.dic' version 2.4.2 from 2011-04-26.

Automatic conversion script
Id: cif_fix_values 1891 2012-01-12 08:04:46Z andrius 
;
_cod_database_code 7210802

loop_
_symmetry_equiv_pos_as_xyz
'x, y, z'
'-y, x-y, z+2/3'
'-x+y, -x, z+1/3'
'x-y, -y, -z+1/3'
'-x, -x+y, -z+2/3'
'y, x, -z'

loop_
_atom_site_label
_atom_site_type_symbol
_atom_site_fract_x
_atom_site_fract_y
_atom_site_fract_z
_atom_site_U_iso_or_equiv
_atom_site_adp_type
_atom_site_occupancy
_atom_site_symmetry_multiplicity
_atom_site_calc_flag
_atom_site_refinement_flags
Cd1 Cd 0.50426(2) 0.50426(2) 1.0000 0.04012(7) Uani 1 2 d S
Cu1 Cu 0.31136(4) 0.25130(4) 0.922434(15) 0.05966(12) Uani 1 1 d .
O11 O 0.5015(2) 0.3838(2) 0.92989(7) 0.0512(5) Uani 1 1 d .
O31 O 0.2932(2) 0.3939(3) 0.95625(9) 0.0639(6) Uani 1 1 d .
C13 C 0.7177(4) 0.5182(4) 0.89284(13) 0.0615(8) Uani 1 1 d .
H13 H 0.7283 0.5929 0.9118 0.074 Uiso 1 1 calc R
C17 C 0.5867(4) 0.2839(4) 0.86955(11) 0.0606(8) Uani 1 1 d .
C29 C 0.1980(4) 0.5301(5) 0.97691(14) 0.0733(10) Uani 1 1 d .
H29 H 0.2824 0.6005 0.9873 0.088 Uiso 1 1 calc R
C12 C 0.5992(3) 0.3952(4) 0.89822(10) 0.0490(6) Uani 1 1 d .
N19 N 0.3638(4) 0.1145(3) 0.90053(11) 0.0695(8) Uani 1 1 d .
N5 N 0.3031(5) 0.2999(5) 0.83067(14) 0.0978(14) Uani 1 1 d .
N1 N 0.7109(3) 0.5677(4) 1.03299(13) 0.0808(10) Uani 1 1 d .
C16 C 0.6945(5) 0.3031(5) 0.83607(13) 0.0787(12) Uani 1 1 d .
H16 H 0.6871 0.2295 0.8172 0.094 Uiso 1 1 calc R
N3 N 0.3326(7) 0.2617(7) 0.74056(16) 0.142(3) Uani 1 1 d .
C4 C 0.3234(4) 0.2798(4) 0.78989(14) 0.0622(8) Uani 1 1 d .
C30 C 0.1867(3) 0.4095(5) 0.95830(11) 0.0632(9) Uani 1 1 d .
C28 C 0.0865(5) 0.5469(7) 0.98014(17) 0.0983(17) Uani 1 1 d .
H28 H 0.0966 0.6280 0.9930 0.118 Uiso 1 1 calc R
C25 C 0.0567(4) 0.3049(6) 0.94323(15) 0.0860(15) Uani 1 1 d .
C18 C 0.4751(4) 0.1493(4) 0.87675(13) 0.0669(10) Uani 1 1 d .
H18 H 0.4849 0.0794 0.8625 0.080 Uiso 1 1 calc R
N23 N 0.1152(4) 0.1257(5) 0.9259(2) 0.123(2) Uani 1 1 d .
C20 C 0.2691(6) -0.0320(5) 0.9077(2) 0.1057(18) Uani 1 1 d .
H20A H 0.2959 -0.0821 0.8845 0.127 Uiso 1 1 calc R
H20B H 0.2765 -0.0566 0.9436 0.127 Uiso 1 1 calc R
C24 C 0.0312(4) 0.1688(7) 0.9302(2) 0.116(2) Uani 1 1 d .
H24 H -0.0592 0.1043 0.9242 0.139 Uiso 1 1 calc R
C14 C 0.8209(4) 0.5326(5) 0.85994(15) 0.0780(11) Uani 1 1 d .
H14 H 0.9002 0.6163 0.8577 0.094 Uiso 1 1 calc R
C15 C 0.8089(5) 0.4267(6) 0.83079(16) 0.0859(13) Uani 1 1 d .
H15 H 0.8774 0.4384 0.8077 0.103 Uiso 1 1 calc R
C27 C -0.0419(6) 0.4435(10) 0.9643(2) 0.127(3) Uani 1 1 d .
H27 H -0.1171 0.4551 0.9664 0.152 Uiso 1 1 calc R
C26 C -0.0538(5) 0.3275(9) 0.9462(2) 0.121(2) Uani 1 1 d .
H26 H -0.1386 0.2591 0.9352 0.145 Uiso 1 1 calc R
C21 C 0.1300(8) -0.0720(7) 0.8973(4) 0.160(3) Uani 1 1 d .
H21A H 0.1256 -0.0549 0.8602 0.192 Uiso 1 1 calc R
H21B H 0.0790 -0.1698 0.9017 0.192 Uiso 1 1 calc R
C22 C 0.0610(7) -0.0259(8) 0.9213(5) 0.207(6) Uani 1 1 d .
H22A H 0.0444 -0.0622 0.9568 0.249 Uiso 1 1 calc R
H22B H -0.0265 -0.0648 0.9040 0.249 Uiso 1 1 calc R
C2 C 0.8099(3) 0.6123(4) 1.05525(14) 0.0680(9) Uani 1 1 d .

loop_
_atom_site_aniso_label
_atom_site_aniso_U_11
_atom_site_aniso_U_22
_atom_site_aniso_U_33
_atom_site_aniso_U_23
_atom_site_aniso_U_13
_atom_site_aniso_U_12
Cd1 0.03903(10) 0.03903(10) 0.03630(11) -0.00302(5) 0.00302(5) 0.01501(11)
Cu1 0.0465(2) 0.0681(3) 0.0545(2) -0.02593(17) -0.00533(15) 0.02123(19)
O11 0.0460(11) 0.0637(13) 0.0435(9) -0.0126(9) 0.0032(8) 0.0271(10)
O31 0.0455(10) 0.0842(17) 0.0650(12) -0.0330(12) -0.0120(9) 0.0347(12)
C13 0.0584(18) 0.073(2) 0.0606(17) 0.0110(15) 0.0149(14) 0.0384(17)
C17 0.077(2) 0.085(2) 0.0445(13) -0.0084(14) -0.0041(13) 0.059(2)
C29 0.076(2) 0.110(3) 0.0603(18) 0.002(2) 0.0010(17) 0.067(2)
C12 0.0526(15) 0.076(2) 0.0349(11) 0.0011(12) 0.0015(11) 0.0446(15)
N19 0.082(2) 0.0598(17) 0.0600(15) -0.0201(14) -0.0144(15) 0.0307(15)
N5 0.138(4) 0.142(4) 0.0648(19) -0.034(2) -0.027(2) 0.109(3)
N1 0.0586(18) 0.095(3) 0.081(2) -0.0142(18) -0.0155(15) 0.0325(17)
C16 0.104(3) 0.117(4) 0.0562(17) -0.014(2) 0.002(2) 0.086(3)
N3 0.231(7) 0.232(7) 0.078(2) 0.019(3) 0.028(3) 0.202(6)
C4 0.065(2) 0.073(2) 0.0679(19) -0.0069(16) -0.0057(15) 0.0483(18)
C30 0.0519(16) 0.108(3) 0.0396(13) -0.0071(14) -0.0043(12) 0.0478(19)
C28 0.111(4) 0.164(5) 0.075(2) 0.029(3) 0.019(2) 0.110(4)
C25 0.0448(17) 0.141(5) 0.064(2) -0.019(2) -0.0090(15) 0.041(2)
C18 0.087(3) 0.085(3) 0.0532(16) -0.0205(16) -0.0109(17) 0.061(2)
N23 0.0508(19) 0.118(3) 0.157(4) -0.086(3) -0.004(2) 0.010(2)
C20 0.113(4) 0.069(3) 0.114(4) -0.035(3) -0.018(3) 0.030(3)
C24 0.043(2) 0.145(5) 0.114(4) -0.061(4) -0.014(2) 0.013(3)
C14 0.068(2) 0.103(3) 0.073(2) 0.022(2) 0.0267(18) 0.050(2)
C15 0.073(3) 0.131(4) 0.069(2) 0.009(2) 0.0215(19) 0.062(3)
C27 0.084(3) 0.248(9) 0.096(3) 0.038(4) 0.010(3) 0.119(5)
C26 0.060(3) 0.222(8) 0.088(3) -0.009(4) -0.012(2) 0.077(4)
C21 0.102(5) 0.091(4) 0.241(10) -0.038(5) -0.030(6) 0.015(4)
C22 0.072(4) 0.116(5) 0.364(14) -0.145(8) 0.010(6) -0.006(4)
C2 0.0476(17) 0.079(2) 0.0631(17) -0.0145(16) -0.0058(14) 0.0214(16)

loop_
_atom_type_symbol
_atom_type_description
_atom_type_scat_dispersion_real
_atom_type_scat_dispersion_imag
_atom_type_scat_source
C C 0.0033 0.0016 'International Tables Vol C Tables 4.2.6.8 and 6.1.1.4'
H H 0.0000 0.0000 'International Tables Vol C Tables 4.2.6.8 and 6.1.1.4'
N N 0.0061 0.0033 'International Tables Vol C Tables 4.2.6.8 and 6.1.1.4'
O O 0.0106 0.0060 'International Tables Vol C Tables 4.2.6.8 and 6.1.1.4'
Cu Cu 0.3201 1.2651 'International Tables Vol C Tables 4.2.6.8 and 6.1.1.4'
Cd Cd -0.8075 1.2024 'International Tables Vol C Tables 4.2.6.8 and 6.1.1.4'

loop_
_geom_angle_atom_site_label_1
_geom_angle_atom_site_label_2
_geom_angle_atom_site_label_3
_geom_angle
_geom_angle_site_symmetry_1
_geom_angle_site_symmetry_3
O11 Cd1 O11 143.48(11) . 6_557
O11 Cd1 N1 100.71(11) . .
O11 Cd1 N1 104.03(11) 6_557 .
O11 Cd1 N1 104.03(11) . 6_557
O11 Cd1 N1 100.71(11) 6_557 6_557
N1 Cd1 N1 93.8(2) . 6_557
O11 Cd1 O31 66.41(8) . .
O11 Cd1 O31 85.09(8) 6_557 .
N1 Cd1 O31 165.82(11) . .
N1 Cd1 O31 95.18(12) 6_557 .
O11 Cd1 O31 85.09(8) . 6_557
O11 Cd1 O31 66.41(8) 6_557 6_557
N1 Cd1 O31 95.18(12) . 6_557
N1 Cd1 O31 165.82(11) 6_557 6_557
O31 Cd1 O31 78.35(15) . 6_557
O11 Cd1 Cu1 35.17(5) . .
O11 Cd1 Cu1 109.32(6) 6_557 .
N1 Cd1 Cu1 129.96(10) . .
N1 Cd1 Cu1 114.80(10) 6_557 .
O31 Cd1 Cu1 35.88(6) . .
O31 Cd1 Cu1 66.81(7) 6_557 .
O11 Cd1 Cu1 109.32(6) . 6_557
O11 Cd1 Cu1 35.17(5) 6_557 6_557
N1 Cd1 Cu1 114.80(10) . 6_557
N1 Cd1 Cu1 129.96(10) 6_557 6_557
O31 Cd1 Cu1 66.81(7) . 6_557
O31 Cd1 Cu1 35.88(6) 6_557 6_557
Cu1 Cd1 Cu1 78.11(3) . 6_557
O11 Cu1 O31 81.34(9) . .
O11 Cu1 N23 171.03(14) . .
O31 Cu1 N23 91.81(15) . .
O11 Cu1 N19 88.91(12) . .
O31 Cu1 N19 166.39(11) . .
N23 Cu1 N19 96.82(18) . .
O11 Cu1 N5 94.19(14) . .
O31 Cu1 N5 101.81(12) . .
N23 Cu1 N5 92.9(2) . .
N19 Cu1 N5 88.29(12) . .
O11 Cu1 Cd1 41.91(5) . .
O31 Cu1 Cd1 45.57(6) . .
N23 Cu1 Cd1 129.33(12) . .
N19 Cu1 Cd1 121.47(9) . .
N5 Cu1 Cd1 117.91(12) . .
C12 O11 Cu1 125.08(19) . .
C12 O11 Cd1 132.0(2) . .
Cu1 O11 Cd1 102.91(8) . .
C30 O31 Cu1 128.6(2) . .
C30 O31 Cd1 132.3(2) . .
Cu1 O31 Cd1 98.55(9) . .
C12 C13 C14 121.4(4) . .
C12 C17 C16 118.9(4) . .
C12 C17 C18 122.3(3) . .
C16 C17 C18 118.5(4) . .
C28 C29 C30 121.2(5) . .
O11 C12 C13 120.4(3) . .
O11 C12 C17 121.6(3) . .
C13 C12 C17 118.0(3) . .
C18 N19 C20 117.4(4) . .
C18 N19 Cu1 121.7(3) . .
C20 N19 Cu1 120.7(3) . .
C4 N5 Cu1 145.1(3) . .
C2 N1 Cd1 168.4(4) . .
C15 C16 C17 121.6(4) . .
C2 N3 C4 124.1(4) 2_654 .
N5 C4 N3 170.8(4) . .
O31 C30 C29 120.6(4) . .
O31 C30 C25 121.7(4) . .
C29 C30 C25 117.6(4) . .
C29 C28 C27 120.9(6) . .
C26 C25 C30 119.1(6) . .
C26 C25 C24 118.9(5) . .
C30 C25 C24 121.6(4) . .
N19 C18 C17 127.2(3) . .
C24 N23 C22 119.0(5) . .
C24 N23 Cu1 121.4(4) . .
C22 N23 Cu1 119.5(4) . .
C21 C20 N19 113.7(5) . .
N23 C24 C25 129.3(4) . .
C15 C14 C13 121.3(4) . .
C14 C15 C16 118.8(4) . .
C26 C27 C28 118.4(4) . .
C27 C26 C25 122.7(6) . .
C22 C21 C20 125.5(8) . .
C21 C22 N23 120.8(7) . .
N1 C2 N3 171.9(5) . 3_665

loop_
_geom_bond_atom_site_label_1
_geom_bond_atom_site_label_2
_geom_bond_distance
_geom_bond_site_symmetry_2
Cd1 O11 2.2385(19) .
Cd1 O11 2.2385(19) 6_557
Cd1 N1 2.247(3) .
Cd1 N1 2.247(3) 6_557
Cd1 O31 2.358(2) .
Cd1 O31 2.358(2) 6_557
Cd1 Cu1 3.2662(10) .
Cd1 Cu1 3.2662(10) 6_557
Cu1 O11 1.930(2) .
Cu1 O31 1.936(3) .
Cu1 N23 1.960(4) .
Cu1 N19 2.004(3) .
Cu1 N5 2.409(4) .
O11 C12 1.325(3) .
O31 C30 1.311(4) .
C13 C12 1.381(5) .
C13 C14 1.383(5) .
C17 C12 1.405(5) .
C17 C16 1.418(5) .
C17 C18 1.430(6) .
C29 C28 1.376(6) .
C29 C30 1.396(6) .
N19 C18 1.274(5) .
N19 C20 1.476(6) .
N5 C4 1.110(5) .
N1 C2 1.130(4) .
C16 C15 1.363(7) .
N3 C2 1.267(5) 2_654
N3 C4 1.283(5) .
C30 C25 1.411(6) .
C28 C27 1.401(10) .
C25 C26 1.406(7) .
C25 C24 1.463(9) .
N23 C24 1.279(8) .
N23 C22 1.518(9) .
C20 C21 1.435(10) .
C14 C15 1.362(7) .
C27 C26 1.339(10) .
C21 C22 1.294(11) .
C2 N3 1.267(5) 3_665
